data_7157123
loop_
_publ_author_name
'Ji, Yan-Ling'
'Li, He-Ping'
'Ai, Yue-Yan'
'Li, Guo'
'He, Xiang-Hong'
'Huang, Wei'
'Huang, Rui-Zhen'
'Han, Bo'

_publ_section_title
;
 Enantio- and diastereoselective synthesis of spiropyrazolones via an
 organocatalytic [1 + 2 + 3] multicomponent reaction.
;
_journal_issue 41
_journal_name_full 'Organic &amp; biomolecular chemistry'
_journal_page_first 9217
_journal_page_last 9225
_journal_paper_doi 10.1039/c9ob01927h
_journal_volume 17
_journal_year 2019
_chemical_absolute_configuration rm
_chemical_formula_sum 'C28 H21 Cl N4 O'
_chemical_formula_weight 464.94
_space_group_crystal_system orthorhombic
_space_group_IT_number 19
_space_group_name_Hall 'P 2ac 2ab'
_space_group_name_H-M_alt 'P 21 21 21'
_symmetry_space_group_name_Hall 'P 2ac 2ab'
_symmetry_space_group_name_H-M 'P 21 21 21'
_atom_sites_solution_hydrogens geom
_audit_creation_method SHELXL-2018/3
_audit_update_record
;
2019-07-31 deposited with the CCDC.    2019-09-30 downloaded from the CCDC.
;
_cell_angle_alpha 90
_cell_angle_beta 90
_cell_angle_gamma 90
_cell_formula_units_Z 4
_cell_length_a 7.5705(5)
_cell_length_b 11.9923(7)
_cell_length_c 27.772(2)
_cell_measurement_reflns_used 1881
_cell_measurement_temperature 293(2)
_cell_measurement_theta_max 70.3350
_cell_measurement_theta_min 3.9940
_cell_volume 2521.4(3)
_computing_cell_refinement 'CrysAlisPro 1.171.39.35c (Rigaku OD, 2017)'
_computing_data_collection 'CrysAlisPro 1.171.39.35c (Rigaku OD, 2017)'
_computing_data_reduction 'CrysAlisPro 1.171.39.35c (Rigaku OD, 2017)'
_computing_structure_refinement 'SHELXL-2018/3 (Sheldrick, 2018)'
_computing_structure_solution 'SHELXL-2018/3 (Sheldrick, 2018)'
_diffrn_ambient_temperature 293(2)
_diffrn_measured_fraction_theta_full 0.998
_diffrn_measured_fraction_theta_max 0.998
_diffrn_measurement_device_type 'Xcalibur, Eos, Gemini'
_diffrn_radiation_type CuK\a
_diffrn_radiation_wavelength 1.54184
_diffrn_reflns_av_R_equivalents 0.0302
_diffrn_reflns_av_unetI/netI 0.0509
_diffrn_reflns_Laue_measured_fraction_full 0.998
_diffrn_reflns_Laue_measured_fraction_max 0.998
_diffrn_reflns_limit_h_max 8
_diffrn_reflns_limit_h_min -9
_diffrn_reflns_limit_k_max 14
_diffrn_reflns_limit_k_min -11
_diffrn_reflns_limit_l_max 33
_diffrn_reflns_limit_l_min -23
_diffrn_reflns_number 5868
_diffrn_reflns_point_group_measured_fraction_full 0.862
_diffrn_reflns_point_group_measured_fraction_max 0.862
_diffrn_reflns_theta_full 67.244
_diffrn_reflns_theta_max 67.244
_diffrn_reflns_theta_min 3.183
_diffrn_source 'fine-focus sealed X-ray tube'
_exptl_absorpt_coefficient_mu 1.549
_exptl_absorpt_correction_T_max 1.00000
_exptl_absorpt_correction_T_min 0.86976
_exptl_absorpt_correction_type multi-scan
_exptl_absorpt_process_details sadabs
_exptl_crystal_colour white
_exptl_crystal_density_diffrn 1.225
_exptl_crystal_description block
_exptl_crystal_F_000 968
_exptl_crystal_size_max 0.130
_exptl_crystal_size_mid 0.120
_exptl_crystal_size_min 0.110
_refine_diff_density_max 0.261
_refine_diff_density_min -0.227
_refine_diff_density_rms 0.032
_refine_ls_abs_structure_details
;
 Flack x determined using 862 quotients [(I+)-(I-)]/[(I+)+(I-)]
 (Parsons, Flack and Wagner, Acta Cryst. B69 (2013) 249-259).
;
_refine_ls_abs_structure_Flack 0.06(3)
_refine_ls_extinction_coef 0.0063(4)
_refine_ls_extinction_expression Fc^*^=kFc[1+0.001xFc^2^\l^3^/sin(2\q)]^-1/4^
_refine_ls_extinction_method 'SHELXL-2018/3 (Sheldrick 2018)'
_refine_ls_goodness_of_fit_ref 1.039
_refine_ls_hydrogen_treatment constr
_refine_ls_matrix_type full
_refine_ls_number_parameters 309
_refine_ls_number_reflns 3882
_refine_ls_number_restraints 0
_refine_ls_restrained_S_all 1.039
_refine_ls_R_factor_all 0.0605
_refine_ls_R_factor_gt 0.0481
_refine_ls_shift/su_max 0.000
_refine_ls_shift/su_mean 0.000
_refine_ls_structure_factor_coef Fsqd
_refine_ls_weighting_details 'w=1/[\s^2^(Fo^2^)+(0.0444P)^2^+0.2880P] where P=(Fo^2^+2Fc^2^)/3'
_refine_ls_weighting_scheme calc
_refine_ls_wR_factor_gt 0.1120
_refine_ls_wR_factor_ref 0.1235
_reflns_Friedel_coverage 0.501
_reflns_Friedel_fraction_full 0.679
_reflns_Friedel_fraction_max 0.679
_reflns_number_gt 3218
_reflns_number_total 3882
_reflns_threshold_expression 'I > 2\s(I)'
_cod_data_source_file c9ob01927h2.cif
_cod_data_source_block exp_10382
_cod_depositor_comments 'Adding full bibliography for 7157123--7157124.cif.'
_cod_original_cell_volume 2521.3(3)
_cod_database_code 7157123
_shelx_shelxl_version_number 2018/3
_shelx_space_group_comment
;
The symmetry employed for this shelxl refinement is uniquely defined
by the following loop, which should always be used as a source of
symmetry information in preference to the above space-group names.
They are only intended as comments.
;
_shelx_estimated_absorpt_t_min 0.824
_shelx_estimated_absorpt_t_max 0.848

loop_
_space_group_symop_operation_xyz
'x, y, z'
'-x+1/2, -y, z+1/2'
'x+1/2, -y+1/2, -z'
'-x, y+1/2, -z+1/2'

loop_
_atom_site_label
_atom_site_type_symbol
_atom_site_fract_x
_atom_site_fract_y
_atom_site_fract_z
_atom_site_U_iso_or_equiv
_atom_site_adp_type
_atom_site_occupancy
_atom_site_site_symmetry_order
_atom_site_calc_flag
_atom_site_refinement_flags_posn
_atom_site_refinement_flags_adp
Cl1 Cl 0.3433(4) 0.28901(17) 0.54145(8) 0.1677(12) Uani 1 1 d . .
N1 N 0.5046(6) 0.3643(3) 0.71464(15) 0.0778(11) Uani 1 1 d . .
N2 N 0.5210(5) 0.6569(3) 0.71801(13) 0.0722(11) Uani 1 1 d . .
H2A H 0.549300 0.604503 0.737680 0.087 Uiso 1 1 calc R U
H2B H 0.529844 0.725486 0.726753 0.087 Uiso 1 1 calc R U
N3 N 0.4745(4) 0.9148(3) 0.66604(14) 0.0616(9) Uani 1 1 d . .
N4 N 0.2993(4) 0.8910(2) 0.67921(12) 0.0530(8) Uani 1 1 d . .
O1 O 0.1043(3) 0.7431(2) 0.67231(10) 0.0551(6) Uani 1 1 d . .
C1 C 0.1782(9) 0.3408(4) 0.57898(17) 0.0829(16) Uani 1 1 d . .
C28 C 0.7231(6) 0.8224(5) 0.6279(2) 0.0880(17) Uani 1 1 d . .
H28A H 0.775584 0.895170 0.629511 0.132 Uiso 1 1 calc R U
H28B H 0.721385 0.797470 0.595040 0.132 Uiso 1 1 calc R U
H28C H 0.791089 0.771245 0.646974 0.132 Uiso 1 1 calc R U
C2 C 0.0163(11) 0.2857(5) 0.5798(2) 0.102(2) Uani 1 1 d . .
H2 H -0.001464 0.223133 0.560606 0.122 Uiso 1 1 calc R U
C3 C -0.1159(9) 0.3238(5) 0.6086(3) 0.104(2) Uani 1 1 d . .
H3 H -0.224151 0.287133 0.609342 0.125 Uiso 1 1 calc R U
C4 C -0.0890(7) 0.4157(5) 0.6365(2) 0.0888(16) Uani 1 1 d . .
H4 H -0.179178 0.442210 0.656194 0.107 Uiso 1 1 calc R U
C5 C 0.0721(5) 0.4693(4) 0.63558(19) 0.0653(11) Uani 1 1 d . .
H5 H 0.088545 0.532134 0.654682 0.078 Uiso 1 1 calc R U
C6 C 0.2101(6) 0.4323(3) 0.60699(13) 0.0528(9) Uani 1 1 d . .
C7 C 0.3840(5) 0.4967(3) 0.60692(12) 0.0479(8) Uani 1 1 d . .
H7 H 0.474486 0.449100 0.592274 0.057 Uiso 1 1 calc R U
C8 C 0.3634(5) 0.5978(3) 0.57620(13) 0.0497(8) Uani 1 1 d . .
H8 H 0.344350 0.585925 0.543508 0.060 Uiso 1 1 calc R U
C9 C 0.3695(4) 0.7026(3) 0.59087(12) 0.0442(7) Uani 1 1 d . .
C10 C 0.4098(4) 0.7313(3) 0.64312(13) 0.0443(8) Uani 1 1 d . .
C11 C 0.4626(5) 0.6316(3) 0.67348(13) 0.0483(8) Uani 1 1 d . .
C12 C 0.4447(4) 0.5269(3) 0.65688(13) 0.0468(8) Uani 1 1 d . .
C13 C 0.4791(5) 0.4361(3) 0.68867(14) 0.0536(9) Uani 1 1 d . .
C14 C 0.3383(5) 0.7976(3) 0.55703(14) 0.0534(9) Uani 1 1 d . .
C15 C 0.4353(7) 0.8039(5) 0.51536(19) 0.0845(16) Uani 1 1 d . .
H15 H 0.521795 0.750682 0.509268 0.101 Uiso 1 1 calc R U
C16 C 0.4065(8) 0.8884(6) 0.4822(2) 0.110(2) Uani 1 1 d . .
H16 H 0.472538 0.891359 0.454001 0.132 Uiso 1 1 calc R U
C17 C 0.2805(10) 0.9671(5) 0.4912(3) 0.108(2) Uani 1 1 d . .
H17 H 0.261711 1.024605 0.469346 0.129 Uiso 1 1 calc R U
C18 C 0.1826(10) 0.9616(4) 0.5322(2) 0.099(2) Uani 1 1 d . .
H18 H 0.097845 1.015892 0.538353 0.119 Uiso 1 1 calc R U
C19 C 0.2083(8) 0.8758(4) 0.56472(17) 0.0750(14) Uani 1 1 d . .
H19 H 0.137302 0.871010 0.591966 0.090 Uiso 1 1 calc R U
C20 C 0.2472(5) 0.7858(3) 0.66702(13) 0.0449(8) Uani 1 1 d . .
C21 C 0.5398(5) 0.8274(3) 0.64665(15) 0.0563(10) Uani 1 1 d . .
C22 C 0.1886(6) 0.9807(3) 0.69396(13) 0.0551(9) Uani 1 1 d . .
C23 C 0.2346(6) 1.0886(3) 0.68317(17) 0.0654(11) Uani 1 1 d . .
H23 H 0.340738 1.103454 0.667586 0.078 Uiso 1 1 calc R U
C24 C 0.1224(8) 1.1754(4) 0.69558(19) 0.0778(14) Uani 1 1 d . .
H24 H 0.153832 1.248458 0.688307 0.093 Uiso 1 1 calc R U
C25 C -0.0335(9) 1.1544(4) 0.71835(19) 0.0879(17) Uani 1 1 d . .
H25 H -0.108916 1.212794 0.726227 0.105 Uiso 1 1 calc R U
C26 C -0.0790(9) 1.0466(4) 0.7296(2) 0.0934(18) Uani 1 1 d . .
H26 H -0.185572 1.032427 0.745120 0.112 Uiso 1 1 calc R U
C27 C 0.0322(8) 0.9591(4) 0.71815(18) 0.0800(15) Uani 1 1 d . .
H27 H 0.002385 0.886404 0.726574 0.096 Uiso 1 1 calc R U

loop_
_atom_site_aniso_label
_atom_site_aniso_U_11
_atom_site_aniso_U_22
_atom_site_aniso_U_33
_atom_site_aniso_U_23
_atom_site_aniso_U_13
_atom_site_aniso_U_12
Cl1 0.238(3) 0.1246(14) 0.1404(16) -0.0886(13) 0.0755(18) -0.0482(17)
N1 0.096(3) 0.065(2) 0.073(2) 0.019(2) -0.016(2) 0.003(2)
N2 0.102(3) 0.0562(19) 0.058(2) -0.0041(17) -0.034(2) 0.010(2)
N3 0.0568(18) 0.0520(18) 0.076(2) -0.0025(18) -0.0152(17) -0.0052(16)
N4 0.0582(18) 0.0432(16) 0.0575(18) -0.0060(14) -0.0065(15) 0.0012(14)
O1 0.0509(14) 0.0473(13) 0.0671(16) -0.0019(13) 0.0061(12) 0.0014(12)
C1 0.125(4) 0.064(3) 0.060(3) -0.007(2) -0.009(3) -0.024(3)
C28 0.048(2) 0.099(4) 0.117(5) -0.010(4) -0.007(3) -0.008(2)
C2 0.147(6) 0.074(3) 0.085(4) 0.001(3) -0.038(4) -0.044(4)
C3 0.092(4) 0.092(4) 0.128(6) 0.038(4) -0.042(4) -0.037(4)
C4 0.061(3) 0.082(3) 0.124(5) 0.024(4) -0.007(3) -0.006(3)
C5 0.055(2) 0.057(2) 0.084(3) 0.000(2) -0.004(2) -0.0010(19)
C6 0.070(2) 0.0438(18) 0.0449(18) 0.0055(16) -0.0086(18) -0.0017(18)
C7 0.058(2) 0.0426(17) 0.0432(18) -0.0041(15) 0.0031(16) 0.0077(16)
C8 0.0552(19) 0.055(2) 0.0388(17) 0.0010(16) 0.0036(15) 0.0001(19)
C9 0.0424(16) 0.0480(18) 0.0423(17) 0.0021(15) 0.0021(14) 0.0016(16)
C10 0.0423(16) 0.0424(17) 0.0484(18) -0.0013(15) -0.0040(14) 0.0053(14)
C11 0.0466(18) 0.0522(19) 0.0461(18) -0.0017(17) -0.0059(16) 0.0067(16)
C12 0.0443(17) 0.0464(18) 0.0495(18) 0.0010(16) -0.0004(15) 0.0079(16)
C13 0.056(2) 0.050(2) 0.055(2) 0.0024(18) -0.0041(18) 0.0059(17)
C14 0.057(2) 0.051(2) 0.053(2) 0.0067(18) -0.0073(17) -0.0073(18)
C15 0.066(3) 0.110(4) 0.078(3) 0.037(3) 0.008(2) -0.007(3)
C16 0.089(4) 0.142(6) 0.098(4) 0.066(4) 0.003(3) -0.017(4)
C17 0.132(5) 0.083(4) 0.108(5) 0.054(4) -0.036(4) -0.024(4)
C18 0.146(6) 0.062(3) 0.090(4) 0.016(3) -0.024(4) 0.021(4)
C19 0.107(4) 0.061(2) 0.057(2) 0.005(2) -0.012(3) 0.026(3)
C20 0.0495(18) 0.0406(16) 0.0447(17) 0.0014(15) -0.0038(15) 0.0041(15)
C21 0.0489(19) 0.054(2) 0.065(2) 0.0036(19) -0.0118(18) -0.0026(17)
C22 0.074(2) 0.0451(19) 0.0464(18) -0.0072(16) -0.0082(19) 0.0107(19)
C23 0.078(3) 0.048(2) 0.070(3) -0.001(2) -0.016(2) 0.003(2)
C24 0.106(4) 0.047(2) 0.081(3) -0.002(2) -0.018(3) 0.012(3)
C25 0.131(5) 0.062(3) 0.070(3) -0.009(2) 0.009(3) 0.035(3)
C26 0.120(4) 0.076(3) 0.084(3) -0.008(3) 0.035(3) 0.026(3)
C27 0.112(4) 0.056(2) 0.072(3) -0.004(2) 0.027(3) 0.019(3)

loop_
_atom_type_symbol
_atom_type_description
_atom_type_scat_dispersion_real
_atom_type_scat_dispersion_imag
_atom_type_scat_source
C C 0.0181 0.0091 'International Tables Vol C Tables 4.2.6.8 and 6.1.1.4'
H H 0.0000 0.0000 'International Tables Vol C Tables 4.2.6.8 and 6.1.1.4'
N N 0.0311 0.0180 'International Tables Vol C Tables 4.2.6.8 and 6.1.1.4'
O O 0.0492 0.0322 'International Tables Vol C Tables 4.2.6.8 and 6.1.1.4'
Cl Cl 0.3639 0.7018 'International Tables Vol C Tables 4.2.6.8 and 6.1.1.4'

loop_
_geom_angle_atom_site_label_1
_geom_angle_atom_site_label_2
_geom_angle_atom_site_label_3
_geom_angle
C21 N3 N4 108.0(3)
C20 N4 N3 113.3(3)
C20 N4 C22 126.8(3)
N3 N4 C22 118.5(3)
C6 C1 C2 121.8(6)
C6 C1 Cl1 120.0(4)
C2 C1 Cl1 118.1(4)
C3 C2 C1 119.8(5)
C2 C3 C4 119.8(6)
C3 C4 C5 119.9(6)
C4 C5 C6 121.9(5)
C1 C6 C5 116.8(4)
C1 C6 C7 123.9(4)
C5 C6 C7 119.3(3)
C8 C7 C12 111.3(3)
C8 C7 C6 108.8(3)
C12 C7 C6 112.6(3)
C9 C8 C7 126.4(3)
C8 C9 C14 121.7(3)
C8 C9 C10 121.0(3)
C14 C9 C10 117.3(3)
C11 C10 C21 113.0(3)
C11 C10 C9 113.9(3)
C21 C10 C9 111.3(3)
C11 C10 C20 107.7(3)
C21 C10 C20 99.7(3)
C9 C10 C20 110.2(3)
C12 C11 N2 123.9(4)
C12 C11 C10 121.3(3)
N2 C11 C10 114.8(3)
C11 C12 C13 118.8(3)
C11 C12 C7 124.8(3)
C13 C12 C7 116.3(3)
N1 C13 C12 178.8(5)
C15 C14 C19 118.4(4)
C15 C14 C9 119.2(4)
C19 C14 C9 122.3(4)
C14 C15 C16 121.1(5)
C17 C16 C15 119.6(6)
C18 C17 C16 120.1(5)
C17 C18 C19 120.4(6)
C14 C19 C18 120.4(5)
O1 C20 N4 128.4(3)
O1 C20 C10 126.1(3)
N4 C20 C10 105.5(3)
N3 C21 C28 122.9(4)
N3 C21 C10 113.5(3)
C28 C21 C10 123.6(4)
C23 C22 C27 120.0(4)
C23 C22 N4 120.0(4)
C27 C22 N4 120.0(4)
C22 C23 C24 119.8(5)
C25 C24 C23 120.4(5)
C24 C25 C26 119.8(5)
C25 C26 C27 120.6(6)
C26 C27 C22 119.3(5)

loop_
_geom_bond_atom_site_label_1
_geom_bond_atom_site_label_2
_geom_bond_distance
Cl1 C1 1.742(6)
N1 C13 1.139(5)
N2 C11 1.348(5)
N3 C21 1.277(5)
N3 N4 1.405(5)
N4 C20 1.365(4)
N4 C22 1.425(5)
O1 C20 1.205(4)
C1 C6 1.366(6)
C1 C2 1.393(9)
C28 C21 1.484(6)
C2 C3 1.361(9)
C3 C4 1.363(9)
C4 C5 1.379(6)
C5 C6 1.385(6)
C6 C7 1.526(6)
C7 C8 1.491(5)
C7 C12 1.506(5)
C8 C9 1.323(5)
C9 C14 1.495(5)
C9 C10 1.522(5)
C10 C11 1.517(5)
C10 C21 1.519(5)
C10 C20 1.543(5)
C11 C12 1.345(5)
C12 C13 1.426(5)
C14 C15 1.373(6)
C14 C19 1.377(6)
C15 C16 1.386(7)
C16 C17 1.366(9)
C17 C18 1.359(9)
C18 C19 1.383(7)
C22 C23 1.373(6)
C22 C27 1.386(7)
C23 C24 1.387(6)
C24 C25 1.363(8)
C25 C26 1.373(7)
C26 C27 1.383(7)
